data_7249313
loop_
_publ_author_name
'Zou, Chen'
'Jiang, Xiaofeng'
'Mei, Hao'
'Xu, Guiying'
'Tan, Jiashuo'
'Chen, Sihuai'
'Yuan, Jun'
'Jia, Lihui'

_publ_section_title
;
 Luminescence and magnetic properties of mononuclear Ln(iii) complexes
 using an N1-substituted 1,2,3-triazole ligand
;
_journal_issue 39
_journal_name_full CrystEngComm
_journal_page_first 5655
_journal_page_last 5663
_journal_paper_doi 10.1039/D4CE00713A
_journal_volume 26
_journal_year 2024
_chemical_formula_moiety 'C24 H18 Eu N13 O9, 2(C2 H3 N)'
_chemical_formula_sum 'C28 H24 Eu N15 O9'
_chemical_formula_weight 866.58
_space_group_crystal_system monoclinic
_space_group_IT_number 15
_space_group_name_Hall '-C 2yc'
_space_group_name_H-M_alt 'C 1 2/c 1'
_atom_sites_solution_hydrogens geom
_atom_sites_solution_primary dual
_audit_creation_date 2024-07-09
_audit_creation_method
;
Olex2 1.5
(compiled 2024.02.16 svn.r378c4104 for OlexSys, GUI svn.r6928)
;
_audit_update_record
;
2024-07-10 deposited with the CCDC.	2024-09-10 downloaded from the CCDC.
;
_cell_angle_alpha 90
_cell_angle_beta 111.3820(10)
_cell_angle_gamma 90
_cell_formula_units_Z 4
_cell_length_a 19.5223(2)
_cell_length_b 11.44550(10)
_cell_length_c 16.28700(10)
_cell_measurement_reflns_used 16691
_cell_measurement_temperature 100.00(10)
_cell_measurement_theta_max 73.9350
_cell_measurement_theta_min 4.5620
_cell_volume 3388.72(6)
_computing_cell_refinement 'CrysAlisPro 1.171.39.28b (Rigaku OD, 2015)'
_computing_data_collection 'CrysAlisPro 1.171.39.28b (Rigaku OD, 2015)'
_computing_data_reduction 'CrysAlisPro 1.171.39.28b (Rigaku OD, 2015)'
_computing_molecular_graphics 'Olex2 1.5 (Dolomanov et al., 2009)'
_computing_publication_material 'Olex2 1.5 (Dolomanov et al., 2009)'
_computing_structure_refinement 'SHELXL 2014/6 (Sheldrick, 2015)'
_computing_structure_solution 'SHELXT 2014/4 (Sheldrick, 2014)'
_diffrn_ambient_environment N~2~
_diffrn_ambient_temperature 100.00(10)
_diffrn_detector 'CCD plate'
_diffrn_measured_fraction_theta_full 1.000
_diffrn_measured_fraction_theta_max 0.983
_diffrn_measurement_details
;
List of Runs (angles in degrees, time in seconds):

  # Type    Start    End  Width  t~exp~   \w     \q     \k     \f   Frames
#--------------------------------------------------------------------------
  1  \w    -42.00 -16.00   0.50    0.50    --    0.00 -41.00 148.00   52
  2  \w     85.00 136.00   0.50    0.80    --   95.20  41.00 -58.00  102
  3  \w    144.00 185.00   0.50    0.80    --   95.20  41.00 -58.00   82
  4  \w     32.00 113.00   0.50    0.80    --   95.20 -41.00 148.00  162
  5  \w      1.00  27.00   0.50    0.50    --    0.00  19.00-180.00   52
  6  \w    -10.00  15.00   0.50    0.50    --    0.00  38.00-150.00   50
  7  \w    -17.00  13.00   0.50    0.50    --    0.00  38.00-180.00   60
  8  \w     54.00  89.00   0.50    0.50    --    0.00  19.00-180.00   70
  9  \w     -2.00  37.00   0.50    0.50    --    0.00  41.00 -58.00   78
 10  \w     32.00  89.00   0.50    0.50    --    0.00  38.00-150.00  114
 11  \w    -39.00  29.00   0.50    0.50    --    0.00 -77.00  90.00  136
 12  \w    160.00 185.00   0.50    0.80    --   95.20  45.00  30.00   50
 13  \w     76.00 102.00   0.50    0.80    --   95.20  45.00  30.00   52
 14  \w     72.00  97.00   0.50    0.80    --   95.20  15.00  30.00   50
 15  \w     17.00 116.00   0.50    0.80    --   95.20 -61.00 150.00  198
 16  \w     72.00 114.00   0.50    0.80    --   95.20  64.00  51.24   84
 17  \w      6.00  89.00   0.50    0.80    --   95.20 -61.00   0.00  166
 18  \w     76.00 103.00   0.50    0.80    --   95.20  45.00   0.00   54
 19  \w    145.00 171.00   0.50    0.80    --   95.20  67.00  74.23   52
 20  \w     72.00  98.00   0.50    0.80    --   95.20  67.00  74.23   52
 21  \w     79.00 119.00   0.50    0.80    --   95.20 -15.00 -30.00   80
 22  \w     74.00 101.00   0.50    0.80    --   95.20  52.00  52.08   54
 23  \w     72.00  98.00   0.50    0.80    --   95.20  61.00   0.00   52
 24  \w     76.00 173.00   0.50    0.80    --   95.20  45.00  90.00  194
 25  \w     70.00  96.00   0.50    0.80    --   95.20  68.00  40.35   52
 26  \w     30.00 112.00   0.50    0.80    --   95.20 -30.00   0.00  164
 27  \w     80.00 149.00   0.50    0.80    --   95.20  30.00  30.00  138
 28  \w     84.00 180.00   0.50    0.80    --   95.20  61.00  90.00  192
 29  \w     72.00  98.00   0.50    0.80    --   95.20  61.00  30.00   52
 30  \w     10.00  36.00   0.50    0.80    --   95.20 -15.00 -30.00   52
 31  \w     79.00 185.00   0.50    0.80    --   95.20  30.00  60.00  212
 32  \w     24.00 115.00   0.50    0.80    --   95.20 -45.00   0.00  182
;
_diffrn_measurement_device 'four-circle diffractometer'
_diffrn_measurement_device_type 'XtaLAB AFC12 (RINC): Kappa single'
_diffrn_measurement_method '\w scans'
_diffrn_orient_matrix_type 'CrysAlisPro convention (1999,Acta A55,543-557)'
_diffrn_orient_matrix_UB_11 -0.0766064000
_diffrn_orient_matrix_UB_12 0.0495171000
_diffrn_orient_matrix_UB_13 -0.0132247000
_diffrn_orient_matrix_UB_21 0.0298899000
_diffrn_orient_matrix_UB_22 0.0489034000
_diffrn_orient_matrix_UB_23 0.0945799000
_diffrn_orient_matrix_UB_31 0.0203381000
_diffrn_orient_matrix_UB_32 0.1153156000
_diffrn_orient_matrix_UB_33 -0.0345602000
_diffrn_radiation_monochromator graphite
_diffrn_radiation_probe x-ray
_diffrn_radiation_type 'Cu K\a'
_diffrn_radiation_wavelength 1.54184
_diffrn_reflns_av_R_equivalents 0.0637
_diffrn_reflns_av_unetI/netI 0.0346
_diffrn_reflns_Laue_measured_fraction_full 1.000
_diffrn_reflns_Laue_measured_fraction_max 0.983
_diffrn_reflns_limit_h_max 24
_diffrn_reflns_limit_h_min -22
_diffrn_reflns_limit_k_max 14
_diffrn_reflns_limit_k_min -14
_diffrn_reflns_limit_l_max 20
_diffrn_reflns_limit_l_min -20
_diffrn_reflns_number 20050
_diffrn_reflns_point_group_measured_fraction_full 1.000
_diffrn_reflns_point_group_measured_fraction_max 0.983
_diffrn_reflns_theta_full 67.684
_diffrn_reflns_theta_max 74.189
_diffrn_reflns_theta_min 4.565
_diffrn_source 'fine-focus sealed X-ray tube'
_diffrn_source_type 'Enhance (Cu) X-ray Source'
_exptl_absorpt_coefficient_mu 13.912
_exptl_absorpt_correction_T_max 1.00000
_exptl_absorpt_correction_T_min 0.28331
_exptl_absorpt_correction_type multi-scan
_exptl_absorpt_process_details
;
CrysAlisPro 1.171.39.28b (Rigaku Oxford Diffraction, 2015)
Empirical absorption correction using spherical harmonics,
 implemented in SCALE3 ABSPACK scaling algorithm.
;
_exptl_crystal_density_diffrn 1.699
_exptl_crystal_description block
_exptl_crystal_F_000 1728
_refine_diff_density_max 0.814
_refine_diff_density_min -1.582
_refine_diff_density_rms 0.125
_refine_ls_extinction_method none
_refine_ls_goodness_of_fit_ref 1.050
_refine_ls_hydrogen_treatment constr
_refine_ls_matrix_type full
_refine_ls_number_parameters 242
_refine_ls_number_reflns 3397
_refine_ls_number_restraints 0
_refine_ls_restrained_S_all 1.050
_refine_ls_R_factor_all 0.0324
_refine_ls_R_factor_gt 0.0319
_refine_ls_shift/su_max 0.000
_refine_ls_shift/su_mean 0.000
_refine_ls_structure_factor_coef Fsqd
_refine_ls_weighting_details 'w=1/[\s^2^(Fo^2^)+(0.0628P)^2^+2.8006P] where P=(Fo^2^+2Fc^2^)/3'
_refine_ls_weighting_scheme calc
_refine_ls_wR_factor_gt 0.0804
_refine_ls_wR_factor_ref 0.0809
_reflns_Friedel_coverage 0.000
_reflns_number_gt 3303
_reflns_number_total 3397
_reflns_threshold_expression 'I > 2\s(I)'
_cod_data_source_file d4ce00713a2.cif
_cod_data_source_block 20240708_1
_cod_depositor_comments 'Adding full bibliography for 7249311--7249313.cif.'
_cod_original_cell_volume 3388.72(5)
_cod_database_code 7249313
_shelxl_version_number 2014/6
_shelx_space_group_comment
;
The symmetry employed for this shelxl refinement is uniquely defined
by the following loop, which should always be used as a source of
symmetry information in preference to the above space-group names.
They are only intended as comments.
;
_olex2_refinement_description
;
1. Fixed Uiso
 At 1.2 times of:
  All C(H) groups
 At 1.5 times of:
  All C(H,H,H) groups
2.a Aromatic/amide H refined with riding coordinates:
 C6(H6), C12(H12), C9(H9), C10(H10), C4(H4), C11(H11), C3(H3), C2(H2), C1(H1)
2.b Idealised Me refined as rotating group:
 C13(H13A,H13B,H13C)
;
_olex2_submission_special_instructions 'No special instructions were received'
_oxdiff_exptl_absorpt_empirical_details
;
Empirical correction (ABSPACK) includes:
- Absorption correction using spherical harmonics
- Frame scaling
;
_oxdiff_exptl_absorpt_empirical_full_max 9.731
_oxdiff_exptl_absorpt_empirical_full_min 0.401

loop_
_space_group_symop_operation_xyz
'x, y, z'
'-x, y, -z+1/2'
'x+1/2, y+1/2, z'
'-x+1/2, y+1/2, -z+1/2'
'-x, -y, -z'
'x, -y, z-1/2'
'-x+1/2, -y+1/2, -z'
'x+1/2, -y+1/2, z-1/2'

loop_
_atom_site_label
_atom_site_type_symbol
_atom_site_fract_x
_atom_site_fract_y
_atom_site_fract_z
_atom_site_U_iso_or_equiv
_atom_site_adp_type
_atom_site_occupancy
_atom_site_site_symmetry_order
_atom_site_calc_flag
_atom_site_refinement_flags_posn
_atom_site_refinement_flags_adp
_atom_site_refinement_flags_occupancy
_atom_site_disorder_assembly
_atom_site_disorder_group
Eu1 Eu 0.5000 0.41737(2) 0.7500 0.00836(9) Uani 1 2 d S T P . .
O4 O 0.54085(11) 0.61403(18) 0.81633(12) 0.0182(4) Uani 1 1 d . . . . .
O1 O 0.40757(10) 0.26238(15) 0.72144(12) 0.0160(4) Uani 1 1 d . . . . .
O3 O 0.36831(12) 0.41841(13) 0.64355(14) 0.0161(4) Uani 1 1 d . . . . .
O2 O 0.29955(11) 0.26271(19) 0.61582(14) 0.0243(4) Uani 1 1 d . . . . .
N4 N 0.48735(11) 0.31458(18) 0.60476(13) 0.0131(4) Uani 1 1 d . . . . .
N3 N 0.44392(12) 0.22760(19) 0.56513(14) 0.0145(4) Uani 1 1 d . . . . .
N2 N 0.46056(11) 0.20087(19) 0.49442(13) 0.0136(4) Uani 1 1 d . . . . .
N5 N 0.58765(11) 0.48770(18) 0.66737(13) 0.0132(4) Uani 1 1 d . . . . .
N6 N 0.35624(11) 0.31331(19) 0.65889(14) 0.0145(4) Uani 1 1 d . . . . .
N1 N 0.46084(13) 0.0554(2) 0.39554(16) 0.0192(5) Uani 1 1 d . . . . .
C6 C 0.51473(13) 0.2698(2) 0.48797(16) 0.0150(5) Uani 1 1 d . . . . .
H6 H 0.5358 0.2678 0.4451 0.018 Uiso 1 1 calc R U . . .
C12 C 0.63441(17) 0.57733(19) 0.6976(2) 0.0154(6) Uani 1 1 d . . . . .
H12 H 0.6393 0.6097 0.7518 0.018 Uiso 1 1 calc R U . . .
C9 C 0.62271(13) 0.4818(2) 0.54027(16) 0.0150(5) Uani 1 1 d . . . . .
H9 H 0.6178 0.4470 0.4868 0.018 Uiso 1 1 calc R U . . .
O5 O 0.5000 0.7791(3) 0.7500 0.0421(9) Uani 1 2 d S T P . .
N7 N 0.5000 0.6736(3) 0.7500 0.0207(7) Uani 1 2 d S T P . .
C8 C 0.58311(14) 0.4400(2) 0.58946(18) 0.0141(5) Uani 1 1 d . . . . .
C10 C 0.66960(17) 0.5757(2) 0.5714(2) 0.0179(6) Uani 1 1 d . . . . .
H10 H 0.6964 0.6057 0.5393 0.021 Uiso 1 1 calc R U . . .
C7 C 0.53141(13) 0.3430(2) 0.55909(16) 0.0121(4) Uani 1 1 d . . . . .
C4 C 0.35135(18) 0.0805(2) 0.4297(2) 0.0197(7) Uani 1 1 d . . . . .
H4 H 0.3269 0.1231 0.4593 0.024 Uiso 1 1 calc R U . . .
C11 C 0.67559(13) 0.6240(2) 0.65233(17) 0.0167(5) Uani 1 1 d . . . . .
H11 H 0.7069 0.6868 0.6755 0.020 Uiso 1 1 calc R U . . .
C5 C 0.42238(15) 0.1075(2) 0.43741(17) 0.0154(5) Uani 1 1 d . . . . .
C3 C 0.31838(16) -0.0130(3) 0.37590(19) 0.0252(6) Uani 1 1 d . . . . .
H3 H 0.2710 -0.0362 0.3692 0.030 Uiso 1 1 calc R U . . .
C2 C 0.3571(2) -0.0716(2) 0.3321(2) 0.0262(7) Uani 1 1 d . . . . .
H2 H 0.3363 -0.1353 0.2962 0.031 Uiso 1 1 calc R U . . .
C1 C 0.42695(15) -0.0340(3) 0.34265(18) 0.0225(6) Uani 1 1 d . . . . .
H1 H 0.4519 -0.0723 0.3116 0.027 Uiso 1 1 calc R U . . .
C14 C 0.6928(3) 0.8563(4) 0.8505(3) 0.0525(11) Uani 1 1 d . . . . .
N8 N 0.7278(3) 0.7970(4) 0.8247(3) 0.0805(14) Uani 1 1 d . . . . .
C13 C 0.6482(3) 0.9331(4) 0.8798(3) 0.0486(11) Uani 1 1 d . . . . .
H13A H 0.5975 0.9110 0.8526 0.073 Uiso 1 1 calc R U . . .
H13B H 0.6544 1.0120 0.8636 0.073 Uiso 1 1 calc R U . . .
H13C H 0.6630 0.9278 0.9427 0.073 Uiso 1 1 calc R U . . .

loop_
_atom_site_aniso_label
_atom_site_aniso_U_11
_atom_site_aniso_U_22
_atom_site_aniso_U_33
_atom_site_aniso_U_23
_atom_site_aniso_U_13
_atom_site_aniso_U_12
Eu1 0.01029(13) 0.00608(13) 0.01073(13) 0.000 0.00623(8) 0.000
O4 0.0222(9) 0.0133(8) 0.0218(9) -0.0027(8) 0.0114(7) -0.0016(8)
O1 0.0177(9) 0.0144(9) 0.0176(9) 0.0031(6) 0.0083(7) -0.0007(6)
O3 0.0171(10) 0.0143(11) 0.0184(10) 0.0004(6) 0.0084(8) 0.0004(6)
O2 0.0147(9) 0.0291(11) 0.0300(11) -0.0043(8) 0.0091(8) -0.0086(8)
N4 0.0127(9) 0.0129(10) 0.0151(9) -0.0010(8) 0.0066(7) -0.0015(7)
N3 0.0161(10) 0.0124(10) 0.0160(10) -0.0019(8) 0.0070(8) -0.0010(8)
N2 0.0133(9) 0.0136(10) 0.0155(10) -0.0027(8) 0.0072(8) 0.0003(8)
N5 0.0135(9) 0.0105(9) 0.0161(10) 0.0007(8) 0.0061(8) 0.0012(7)
N6 0.0121(9) 0.0176(11) 0.0167(9) -0.0021(8) 0.0089(8) -0.0025(8)
N1 0.0185(11) 0.0189(10) 0.0210(12) -0.0058(10) 0.0082(9) 0.0015(9)
C6 0.0147(11) 0.0165(12) 0.0161(11) -0.0002(9) 0.0082(9) 0.0017(9)
C12 0.0163(14) 0.0128(14) 0.0177(14) -0.0003(8) 0.0070(11) -0.0011(8)
C9 0.0143(11) 0.0183(12) 0.0147(11) 0.0020(9) 0.0081(9) 0.0005(9)
O5 0.045(2) 0.0059(14) 0.075(3) 0.000 0.0213(18) 0.000
N7 0.0232(16) 0.0095(16) 0.0367(18) 0.000 0.0196(14) 0.000
C8 0.0138(12) 0.0110(10) 0.0175(12) 0.0014(10) 0.0057(10) 0.0017(10)
C10 0.0149(14) 0.0190(15) 0.0229(15) 0.0058(9) 0.0105(12) -0.0012(9)
C7 0.0119(10) 0.0124(11) 0.0139(11) 0.0019(9) 0.0069(8) 0.0002(9)
C4 0.0189(15) 0.0176(16) 0.0222(15) -0.0041(9) 0.0070(12) 0.0007(8)
C11 0.0134(11) 0.0141(13) 0.0219(12) 0.0027(10) 0.0057(9) -0.0018(9)
C5 0.0177(13) 0.0123(11) 0.0159(12) -0.0023(10) 0.0060(10) 0.0018(10)
C3 0.0193(13) 0.0235(14) 0.0311(15) -0.0078(12) 0.0070(11) -0.0025(11)
C2 0.0255(17) 0.0199(15) 0.0284(17) -0.0096(11) 0.0041(13) 0.0003(10)
C1 0.0234(13) 0.0204(15) 0.0225(13) -0.0079(11) 0.0068(11) 0.0029(10)
C14 0.051(2) 0.040(2) 0.058(3) -0.0242(19) 0.0102(19) -0.0072(18)
N8 0.067(3) 0.064(3) 0.100(3) -0.046(3) 0.018(2) 0.000(2)
C13 0.055(3) 0.049(2) 0.050(3) -0.0123(18) 0.028(2) -0.0062(19)

loop_
_atom_type_symbol
_atom_type_description
_atom_type_scat_dispersion_real
_atom_type_scat_dispersion_imag
_atom_type_scat_source
C C 0.0181 0.0091 'International Tables Vol C Tables 4.2.6.8 and 6.1.1.4'
H H 0.0000 0.0000 'International Tables Vol C Tables 4.2.6.8 and 6.1.1.4'
Eu Eu -8.9294 11.1857 'International Tables Vol C Tables 4.2.6.8 and 6.1.1.4'
N N 0.0311 0.0180 'International Tables Vol C Tables 4.2.6.8 and 6.1.1.4'
O O 0.0492 0.0322 'International Tables Vol C Tables 4.2.6.8 and 6.1.1.4'

loop_
_geom_angle_atom_site_label_1
_geom_angle_atom_site_label_2
_geom_angle_atom_site_label_3
_geom_angle
_geom_angle_site_symmetry_1
_geom_angle_site_symmetry_3
_geom_angle_publ_flag
O4 Eu1 O4 51.42(9) 2_656 . ?
O4 Eu1 O3 112.18(6) . . ?
O4 Eu1 O3 67.29(6) . 2_656 ?
O4 Eu1 O3 67.29(6) 2_656 . ?
O4 Eu1 O3 112.18(6) 2_656 2_656 ?
O4 Eu1 N4 96.08(6) 2_656 . ?
O4 Eu1 N4 96.08(6) . 2_656 ?
O4 Eu1 N4 135.92(6) . . ?
O4 Eu1 N4 135.92(6) 2_656 2_656 ?
O4 Eu1 N5 77.48(6) . . ?
O4 Eu1 N5 70.80(6) 2_656 . ?
O4 Eu1 N5 70.80(6) . 2_656 ?
O4 Eu1 N5 77.48(6) 2_656 2_656 ?
O4 Eu1 N6 92.97(6) . 2_656 ?
O4 Eu1 N6 92.97(6) 2_656 . ?
O4 Eu1 N6 133.32(6) . . ?
O4 Eu1 N6 133.31(6) 2_656 2_656 ?
O1 Eu1 O4 118.24(6) . 2_656 ?
O1 Eu1 O4 146.21(6) . . ?
O1 Eu1 O4 118.24(6) 2_656 . ?
O1 Eu1 O4 146.20(6) 2_656 2_656 ?
O1 Eu1 O1 87.27(8) 2_656 . ?
O1 Eu1 O3 51.52(6) 2_656 2_656 ?
O1 Eu1 O3 128.98(6) . 2_656 ?
O1 Eu1 O3 128.98(6) 2_656 . ?
O1 Eu1 O3 51.52(6) . . ?
O1 Eu1 N4 71.17(6) 2_656 2_656 ?
O1 Eu1 N4 71.17(6) . . ?
O1 Eu1 N4 70.16(6) 2_656 . ?
O1 Eu1 N4 70.17(6) . 2_656 ?
O1 Eu1 N5 75.52(6) 2_656 . ?
O1 Eu1 N5 133.50(6) 2_656 2_656 ?
O1 Eu1 N5 133.50(6) . . ?
O1 Eu1 N5 75.52(6) . 2_656 ?
O1 Eu1 N6 107.89(6) . 2_656 ?
O1 Eu1 N6 25.86(6) 2_656 2_656 ?
O1 Eu1 N6 107.89(6) 2_656 . ?
O1 Eu1 N6 25.86(6) . . ?
O3 Eu1 O3 179.46(7) . 2_656 ?
O3 Eu1 N4 111.49(7) . 2_656 ?
O3 Eu1 N4 68.78(6) 2_656 2_656 ?
O3 Eu1 N4 111.49(6) 2_656 . ?
O3 Eu1 N4 68.78(6) . . ?
O3 Eu1 N5 70.35(6) . 2_656 ?
O3 Eu1 N5 109.48(7) . . ?
O3 Eu1 N5 70.35(7) 2_656 . ?
O3 Eu1 N5 109.47(6) 2_656 2_656 ?
O3 Eu1 N6 25.76(6) . . ?
O3 Eu1 N6 154.75(6) . 2_656 ?
O3 Eu1 N6 154.75(6) 2_656 . ?
O3 Eu1 N6 25.76(6) 2_656 2_656 ?
N4 Eu1 N4 125.56(9) . 2_656 ?
N4 Eu1 N5 62.39(6) 2_656 2_656 ?
N4 Eu1 N5 137.77(6) . 2_656 ?
N4 Eu1 N5 62.39(6) . . ?
N4 Eu1 N5 137.77(6) 2_656 . ?
N4 Eu1 N6 65.94(6) . . ?
N4 Eu1 N6 65.94(6) 2_656 2_656 ?
N4 Eu1 N6 91.90(6) 2_656 . ?
N4 Eu1 N6 91.90(6) . 2_656 ?
N5 Eu1 N5 144.75(9) 2_656 . ?
N5 Eu1 N6 72.71(6) . 2_656 ?
N5 Eu1 N6 123.04(6) . . ?
N5 Eu1 N6 72.71(6) 2_656 . ?
N5 Eu1 N6 123.04(6) 2_656 2_656 ?
N6 Eu1 N6 131.66(9) . 2_656 ?
N7 O4 Eu1 96.45(15) . . ?
N6 O1 Eu1 97.47(13) . . ?
N6 O3 Eu1 94.37(14) . . ?
N3 N4 Eu1 128.80(15) . . ?
N3 N4 C7 109.6(2) . . ?
C7 N4 Eu1 121.56(16) . . ?
N4 N3 N2 106.24(19) . . ?
N3 N2 C6 112.0(2) . . ?
N3 N2 C5 119.7(2) . . ?
C6 N2 C5 128.3(2) . . ?
C12 N5 Eu1 121.54(18) . . ?
C12 N5 C8 117.1(2) . . ?
C8 N5 Eu1 121.20(16) . . ?
O1 N6 Eu1 56.67(11) . . ?
O3 N6 Eu1 59.87(13) . . ?
O3 N6 O1 116.2(2) . . ?
O2 N6 Eu1 173.09(17) . . ?
O2 N6 O1 121.7(2) . . ?
O2 N6 O3 122.2(2) . . ?
C5 N1 C1 115.6(2) . . ?
N2 C6 H6 128.0 . . ?
N2 C6 C7 104.0(2) . . ?
C7 C6 H6 128.0 . . ?
N5 C12 H12 118.3 . . ?
N5 C12 C11 123.4(3) . . ?
C11 C12 H12 118.3 . . ?
C8 C9 H9 120.3 . . ?
C10 C9 H9 120.3 . . ?
C10 C9 C8 119.4(3) . . ?
O4 N7 Eu1 57.84(15) 2_656 . ?
O4 N7 Eu1 57.84(15) . . ?
O4 N7 O4 115.7(3) . 2_656 ?
O5 N7 Eu1 180.0 . . ?
O5 N7 O4 122.16(15) . 2_656 ?
O5 N7 O4 122.16(15) . . ?
N5 C8 C9 122.9(2) . . ?
N5 C8 C7 115.1(2) . . ?
C9 C8 C7 121.9(2) . . ?
C9 C10 H10 121.0 . . ?
C9 C10 C11 118.1(3) . . ?
C11 C10 H10 121.0 . . ?
N4 C7 C6 108.2(2) . . ?
N4 C7 C8 119.4(2) . . ?
C6 C7 C8 132.4(2) . . ?
C5 C4 H4 121.6 . . ?
C5 C4 C3 116.7(3) . . ?
C3 C4 H4 121.6 . . ?
C12 C11 C10 119.1(2) . . ?
C12 C11 H11 120.4 . . ?
C10 C11 H11 120.4 . . ?
N1 C5 N2 114.2(2) . . ?
N1 C5 C4 126.2(3) . . ?
C4 C5 N2 119.5(2) . . ?
C4 C3 H3 120.5 . . ?
C4 C3 C2 119.0(3) . . ?
C2 C3 H3 120.5 . . ?
C3 C2 H2 120.5 . . ?
C1 C2 C3 119.0(3) . . ?
C1 C2 H2 120.5 . . ?
N1 C1 C2 123.4(3) . . ?
N1 C1 H1 118.3 . . ?
C2 C1 H1 118.3 . . ?
N8 C14 C13 177.8(6) . . ?
C14 C13 H13A 109.5 . . ?
C14 C13 H13B 109.5 . . ?
C14 C13 H13C 109.5 . . ?
H13A C13 H13B 109.5 . . ?
H13A C13 H13C 109.5 . . ?
H13B C13 H13C 109.5 . . ?

loop_
_geom_bond_atom_site_label_1
_geom_bond_atom_site_label_2
_geom_bond_distance
_geom_bond_site_symmetry_2
_geom_bond_publ_flag
Eu1 O4 2.498(2) . ?
Eu1 O4 2.498(2) 2_656 ?
Eu1 O1 2.4510(18) . ?
Eu1 O1 2.4510(17) 2_656 ?
Eu1 O3 2.523(2) . ?
Eu1 O3 2.523(2) 2_656 ?
Eu1 N4 2.572(2) . ?
Eu1 N4 2.572(2) 2_656 ?
Eu1 N5 2.658(2) . ?
Eu1 N5 2.658(2) 2_656 ?
Eu1 N6 2.909(2) . ?
Eu1 N6 2.909(2) 2_656 ?
O4 N7 1.280(3) . ?
O1 N6 1.280(3) . ?
O3 N6 1.268(3) . ?
O2 N6 1.219(3) . ?
N4 N3 1.314(3) . ?
N4 C7 1.366(3) . ?
N3 N2 1.341(3) . ?
N2 C6 1.354(3) . ?
N2 C5 1.434(3) . ?
N5 C12 1.342(3) . ?
N5 C8 1.354(3) . ?
N1 C5 1.326(4) . ?
N1 C1 1.346(4) . ?
C6 H6 0.9300 . ?
C6 C7 1.370(4) . ?
C12 H12 0.9300 . ?
C12 C11 1.381(4) . ?
C9 H9 0.9300 . ?
C9 C8 1.386(4) . ?
C9 C10 1.383(4) . ?
O5 N7 1.208(4) . ?
N7 O4 1.280(3) 2_656 ?
C8 C7 1.460(4) . ?
C10 H10 0.9300 . ?
C10 C11 1.394(4) . ?
C4 H4 0.9300 . ?
C4 C5 1.381(4) . ?
C4 C3 1.385(4) . ?
C11 H11 0.9300 . ?
C3 H3 0.9300 . ?
C3 C2 1.386(5) . ?
C2 H2 0.9300 . ?
C2 C1 1.381(5) . ?
C1 H1 0.9300 . ?
C14 N8 1.146(6) . ?
C14 C13 1.435(6) . ?
C13 H13A 0.9600 . ?
C13 H13B 0.9600 . ?
C13 H13C 0.9600 . ?

loop_
_geom_torsion_atom_site_label_1
_geom_torsion_atom_site_label_2
_geom_torsion_atom_site_label_3
_geom_torsion_atom_site_label_4
_geom_torsion
_geom_torsion_site_symmetry_1
_geom_torsion_site_symmetry_2
_geom_torsion_site_symmetry_3
_geom_torsion_site_symmetry_4
_geom_torsion_publ_flag
Eu1 O4 N7 O4 -0.004(1) . . . 2_656 ?
Eu1 O4 N7 O5 180.000(1) . . . . ?
Eu1 O1 N6 O3 -6.9(2) . . . . ?
Eu1 O1 N6 O2 172.0(2) . . . . ?
Eu1 O3 N6 O1 6.6(2) . . . . ?
Eu1 O3 N6 O2 -172.3(2) . . . . ?
Eu1 N4 N3 N2 -176.57(14) . . . . ?
Eu1 N4 C7 C6 176.64(15) . . . . ?
Eu1 N4 C7 C8 -4.8(3) . . . . ?
Eu1 N5 C12 C11 -173.4(2) . . . . ?
Eu1 N5 C8 C9 173.60(19) . . . . ?
Eu1 N5 C8 C7 -4.5(3) . . . . ?
N4 N3 N2 C6 0.2(3) . . . . ?
N4 N3 N2 C5 179.5(2) . . . . ?
N3 N4 C7 C6 -0.3(3) . . . . ?
N3 N4 C7 C8 178.3(2) . . . . ?
N3 N2 C6 C7 -0.4(3) . . . . ?
N3 N2 C5 N1 -152.2(2) . . . . ?
N3 N2 C5 C4 28.4(4) . . . . ?
N2 C6 C7 N4 0.4(3) . . . . ?
N2 C6 C7 C8 -177.9(3) . . . . ?
N5 C12 C11 C10 -0.8(4) . . . . ?
N5 C8 C7 N4 6.0(3) . . . . ?
N5 C8 C7 C6 -175.8(3) . . . . ?
C6 N2 C5 N1 27.0(4) . . . . ?
C6 N2 C5 C4 -152.4(3) . . . . ?
C12 N5 C8 C9 -1.7(4) . . . . ?
C12 N5 C8 C7 -179.8(2) . . . . ?
C9 C8 C7 N4 -172.1(2) . . . . ?
C9 C8 C7 C6 6.1(4) . . . . ?
C9 C10 C11 C12 -0.5(4) . . . . ?
C8 N5 C12 C11 1.9(4) . . . . ?
C8 C9 C10 C11 0.6(4) . . . . ?
C10 C9 C8 N5 0.5(4) . . . . ?
C10 C9 C8 C7 178.5(2) . . . . ?
C7 N4 N3 N2 0.1(3) . . . . ?
C4 C3 C2 C1 -0.8(5) . . . . ?
C5 N2 C6 C7 -179.6(2) . . . . ?
C5 N1 C1 C2 -0.7(4) . . . . ?
C5 C4 C3 C2 -1.3(4) . . . . ?
C3 C4 C5 N2 -177.9(3) . . . . ?
C3 C4 C5 N1 2.8(5) . . . . ?
C3 C2 C1 N1 1.9(5) . . . . ?
C1 N1 C5 N2 178.9(2) . . . . ?
C1 N1 C5 C4 -1.8(4) . . . . ?
